data_1537547
loop_
_publ_author_name
'Krasnenko, T.I.'
'Zubkov, V.G.'
'Tjutjunnik, A.P.'
'Vasjutinskaja, E.F.'
'Zolotukhina, L.V.'

_publ_section_title
;
 Crystal structure of beta' Zn2 V2 O7
;
_journal_name_full Kristallografiya
_journal_page_first 40
_journal_page_last 43
_journal_volume 48
_journal_year 2003
_chemical_formula_sum 'O7 V2 Zn2'
_chemical_name_systematic 'Zn2 (V2 O7)'
_space_group_IT_number 12
_symmetry_space_group_name_Hall '-C 2y'
_symmetry_space_group_name_H-M 'C 1 2/m 1'
_cell_angle_alpha 90
_cell_angle_beta 108.272
_cell_angle_gamma 90
_cell_formula_units_Z 2
_cell_length_a 6.9324
_cell_length_b 8.4394
_cell_length_c 5.0326
_cell_volume 279.588
_citation_journal_id_ASTM KRISAJ
_cod_data_source_file Krasnenko_KRISAJ_2003_419.cif
_cod_data_source_block O7V2Zn2
_cod_database_code 1537547

loop_
_symmetry_equiv_pos_as_xyz
x,y,z
-x,y,-z
-x,-y,-z
x,-y,z
x+1/2,y+1/2,z
-x+1/2,y+1/2,-z
-x+1/2,-y+1/2,-z
x+1/2,-y+1/2,z

loop_
_atom_site_label
_atom_site_type_symbol
_atom_site_fract_x
_atom_site_fract_y
_atom_site_fract_z
_atom_site_occupancy
_atom_site_U_iso_or_equiv
O3 O-2 0.4091 0 0.205 1 0.0
O2 O-2 0.2151 0.1519 0.7085 1 0.0
Zn1 Zn+2 0 0.3158 0.5 1 0.0
V1 V+5 0.2174 0 0.9049 1 0.0
O1 O-2 0 0 0 1 0.0
